data_1568125
loop_
_publ_author_name
'Yu, Gang'
'Liu, Huanyu'
'Yan, Wenchao'
'Guo, Ruoyao'
'Wu, Aoben'
'Zhao, Zifeng'
'Liu, Zhiwei'
'Bian, Zuqiang'

_publ_section_title
;
 4f &#x2192; 3d sensitization: a luminescent
 Eu<sup>II</sup>-Mn<sup>II</sup> heteronuclear complex with a near-unity
 quantum yield.
;
_journal_issue 2
_journal_name_full 'Materials horizons'
_journal_page_first 625
_journal_page_last 631
_journal_paper_doi 10.1039/d2mh01123a
_journal_volume 10
_journal_year 2023
_chemical_formula_sum 'C20.65 H45.3 Br4 Eu Mn N2 O8'
_chemical_formula_weight 976.23
_space_group_crystal_system monoclinic
_space_group_IT_number 14
_space_group_name_Hall '-P 2yn'
_space_group_name_H-M_alt 'P 1 21/n 1'
_atom_sites_solution_hydrogens geom
_atom_sites_solution_primary dual
_audit_creation_method SHELXL-2014/7
_audit_update_record
;
2022-04-04 deposited with the CCDC.	2022-11-29 downloaded from the CCDC.
;
_cell_angle_alpha 90
_cell_angle_beta 108.602(6)
_cell_angle_gamma 90
_cell_formula_units_Z 4
_cell_length_a 16.7005(10)
_cell_length_b 11.9358(4)
_cell_length_c 16.9034(8)
_cell_measurement_reflns_used 9883
_cell_measurement_temperature 180.00(10)
_cell_measurement_theta_max 30.5930
_cell_measurement_theta_min 2.5030
_cell_volume 3193.4(3)
_computing_structure_refinement 'SHELXL-2014/7 (Sheldrick, 2014)'
_diffrn_ambient_environment N~2~
_diffrn_ambient_temperature 180.00(10)
_diffrn_detector 'CCD plate'
_diffrn_detector_type HyPix
_diffrn_measured_fraction_theta_full 0.998
_diffrn_measured_fraction_theta_max 0.998
_diffrn_measurement_device 'four-circle diffractometer'
_diffrn_measurement_device_type 'XtaLAB Synergy R, DW system, HyPix'
_diffrn_radiation_monochromator mirror
_diffrn_radiation_probe x-ray
_diffrn_radiation_type 'Mo K\a'
_diffrn_radiation_wavelength 0.71073
_diffrn_reflns_av_R_equivalents 0.0305
_diffrn_reflns_av_unetI/netI 0.0338
_diffrn_reflns_Laue_measured_fraction_full 0.998
_diffrn_reflns_Laue_measured_fraction_max 0.998
_diffrn_reflns_limit_h_max 19
_diffrn_reflns_limit_h_min -18
_diffrn_reflns_limit_k_max 14
_diffrn_reflns_limit_k_min -11
_diffrn_reflns_limit_l_max 20
_diffrn_reflns_limit_l_min -19
_diffrn_reflns_number 20114
_diffrn_reflns_point_group_measured_fraction_full 0.998
_diffrn_reflns_point_group_measured_fraction_max 0.998
_diffrn_reflns_theta_full 25.026
_diffrn_reflns_theta_max 25.026
_diffrn_reflns_theta_min 2.543
_diffrn_source 'fine-focus sealed X-ray tube'
_diffrn_source_type 'Enhance (Mo) X-ray Source'
_exptl_absorpt_coefficient_mu 7.388
_exptl_absorpt_correction_T_max 1.00000
_exptl_absorpt_correction_T_min 0.55559
_exptl_absorpt_correction_type multi-scan
_exptl_absorpt_process_details
;
CrysAlisPro 1.171.39.29a (Rigaku Oxford Diffraction, 2015)
Empirical absorption correction using spherical harmonics,
 implemented in SCALE3 ABSPACK scaling algorithm.
;
_exptl_crystal_colour colorless
_exptl_crystal_density_diffrn 2.031
_exptl_crystal_description block
_exptl_crystal_F_000 1901
_exptl_crystal_size_max 0.33
_exptl_crystal_size_mid 0.14
_exptl_crystal_size_min 0.13
_refine_diff_density_max 2.835
_refine_diff_density_min -3.251
_refine_diff_density_rms 0.258
_refine_ls_extinction_method none
_refine_ls_goodness_of_fit_ref 1.065
_refine_ls_hydrogen_treatment constr
_refine_ls_matrix_type full
_refine_ls_number_parameters 360
_refine_ls_number_reflns 5639
_refine_ls_number_restraints 125
_refine_ls_restrained_S_all 1.055
_refine_ls_R_factor_all 0.0735
_refine_ls_R_factor_gt 0.0621
_refine_ls_shift/su_max 0.003
_refine_ls_shift/su_mean 0.000
_refine_ls_structure_factor_coef Fsqd
_refine_ls_weighting_details 'w=1/[\s^2^(Fo^2^)+(0.0176P)^2^+127.4687P] where P=(Fo^2^+2Fc^2^)/3'
_refine_ls_weighting_scheme calc
_refine_ls_wR_factor_gt 0.1473
_refine_ls_wR_factor_ref 0.1524
_reflns_Friedel_coverage 0.000
_reflns_number_gt 4740
_reflns_number_total 5639
_reflns_threshold_expression 'I > 2\s(I)'
_cod_data_source_file d2mh01123a2.cif
_cod_data_source_block 3_CCDC1
_cod_depositor_comments 'Adding full bibliography for 1568124--1568127.cif.'
_cod_original_sg_symbol_H-M 'P 21/n'
_cod_original_formula_sum 'C20.65 H45.30 Br4 Eu Mn N2 O8'
_cod_database_code 1568125
_shelx_shelxl_version_number 2014/7
_shelx_space_group_comment
;
The symmetry employed for this shelxl refinement is uniquely defined
by the following loop, which should always be used as a source of
symmetry information in preference to the above space-group names.
They are only intended as comments.
;
_oxdiff_exptl_absorpt_empirical_full_min 0.798
_oxdiff_exptl_absorpt_empirical_full_max 1.741
_oxdiff_exptl_absorpt_empirical_details
;
Empirical correction (ABSPACK) includes:
- Absorption correction using spherical harmonics
- Frame scaling
;

loop_
_space_group_symop_operation_xyz
'x, y, z'
'-x+1/2, y+1/2, -z+1/2'
'-x, -y, -z'
'x-1/2, -y-1/2, z-1/2'

loop_
_atom_site_label
_atom_site_type_symbol
_atom_site_fract_x
_atom_site_fract_y
_atom_site_fract_z
_atom_site_U_iso_or_equiv
_atom_site_adp_type
_atom_site_occupancy
_atom_site_site_symmetry_order
_atom_site_calc_flag
_atom_site_refinement_flags_posn
_atom_site_refinement_flags_adp
_atom_site_refinement_flags_occupancy
_atom_site_disorder_assembly
_atom_site_disorder_group
Eu1 Eu 0.45785(3) 0.75878(4) 0.71748(3) 0.01682(15) Uani 1 1 d . . . . .
O1A O 0.3078(11) 0.7987(18) 0.7528(11) 0.038(4) Uani 0.552(18) 1 d D U P A 1
O1B O 0.3085(14) 0.736(2) 0.7517(14) 0.038(4) Uani 0.448(18) 1 d D U P A 2
O2 O 0.3066(5) 0.7956(7) 0.5963(5) 0.0323(19) Uani 1 1 d . U . . .
O3 O 0.5801(5) 0.8428(6) 0.6600(5) 0.0241(17) Uani 1 1 d . U . . .
O4 O 0.5808(5) 0.8928(7) 0.8174(5) 0.0298(18) Uani 1 1 d . U . . .
O5 O 0.4455(5) 0.5770(7) 0.8104(5) 0.0283(18) Uani 1 1 d . U . . .
O6 O 0.4128(5) 0.5535(6) 0.6428(5) 0.0252(17) Uani 1 1 d . U . . .
O7A O 0.4233(13) 0.9697(19) 0.7094(18) 0.026(5) Uani 0.65(3) 1 d D U P A 1
H7C H 0.4702 1.0096 0.7416 0.031 Uiso 0.65(3) 1 calc R U P A 1
O7B O 0.439(3) 0.992(4) 0.703(4) 0.026(5) Uani 0.35(3) 1 d D U P A 2
H7D H 0.4844 1.0290 0.7409 0.031 Uiso 0.35(3) 1 calc R U P A 2
O8 O 0.5926(5) 0.6315(7) 0.7691(5) 0.0289(18) Uani 1 1 d . U . . .
H8 H 0.5942 0.5930 0.8174 0.035 Uiso 1 1 calc R U . . .
N1 N 0.4588(6) 0.7932(8) 0.8883(6) 0.029(2) Uani 1 1 d . U . . .
N2 N 0.4399(6) 0.7388(8) 0.5448(5) 0.024(2) Uani 1 1 d . U . . .
C1A C 0.3849(17) 0.842(3) 0.896(2) 0.036(6) Uani 0.552(18) 1 d D U P A 1
H1AA H 0.3845 0.9214 0.8843 0.043 Uiso 0.552(18) 1 calc R U P A 1
H1AB H 0.3845 0.8331 0.9531 0.043 Uiso 0.552(18) 1 calc R U P A 1
C1B C 0.366(2) 0.802(3) 0.892(2) 0.036(6) Uani 0.448(18) 1 d D U P A 2
H1BA H 0.3512 0.7320 0.9126 0.043 Uiso 0.448(18) 1 calc R U P A 2
H1BB H 0.3638 0.8609 0.9306 0.043 Uiso 0.448(18) 1 calc R U P A 2
C2A C 0.3073(18) 0.788(3) 0.8373(14) 0.058(7) Uani 0.552(18) 1 d D U P A 1
H2AA H 0.3058 0.7095 0.8513 0.070 Uiso 0.552(18) 1 calc R U P A 1
H2AB H 0.2572 0.8239 0.8429 0.070 Uiso 0.552(18) 1 calc R U P A 1
C2B C 0.304(2) 0.827(3) 0.807(2) 0.058(7) Uani 0.448(18) 1 d D U P A 2
H2BA H 0.2473 0.8327 0.8105 0.070 Uiso 0.448(18) 1 calc R U P A 2
H2BB H 0.3180 0.8974 0.7859 0.070 Uiso 0.448(18) 1 calc R U P A 2
C3A C 0.237(2) 0.744(3) 0.695(2) 0.051(8) Uani 0.552(18) 1 d D U P A 1
H3AA H 0.1864 0.7614 0.7096 0.061 Uiso 0.552(18) 1 calc R U P A 1
H3AB H 0.2454 0.6639 0.6991 0.061 Uiso 0.552(18) 1 calc R U P A 1
C3B C 0.238(3) 0.719(4) 0.678(2) 0.051(8) Uani 0.448(18) 1 d D U P A 2
H3BA H 0.1863 0.7142 0.6926 0.061 Uiso 0.448(18) 1 calc R U P A 2
H3BB H 0.2444 0.6492 0.6514 0.061 Uiso 0.448(18) 1 calc R U P A 2
C4A C 0.226(4) 0.783(3) 0.607(2) 0.042(7) Uani 0.552(18) 1 d D U P A 1
H4AA H 0.1925 0.7292 0.5678 0.051 Uiso 0.552(18) 1 calc R U P A 1
H4AB H 0.1964 0.8545 0.5973 0.051 Uiso 0.552(18) 1 calc R U P A 1
C4B C 0.229(5) 0.814(4) 0.616(3) 0.042(7) Uani 0.448(18) 1 d D . P A 2
H4BA H 0.1792 0.8061 0.5672 0.051 Uiso 0.448(18) 1 calc R U P A 2
H4BB H 0.2283 0.8870 0.6413 0.051 Uiso 0.448(18) 1 calc R U P A 2
C5 C 0.2998(9) 0.8299(13) 0.5126(8) 0.045(4) Uani 1 1 d . . . . .
H5A H 0.2731 0.9029 0.5009 0.055 Uiso 1 1 calc R U . . .
H5B H 0.2655 0.7767 0.4726 0.055 Uiso 1 1 calc R U . . .
C6 C 0.3863(9) 0.8349(11) 0.5059(7) 0.038(3) Uani 1 1 d . . . . .
H6A H 0.3820 0.8381 0.4473 0.046 Uiso 1 1 calc R U . . .
H6B H 0.4134 0.9033 0.5320 0.046 Uiso 1 1 calc R U . . .
C7 C 0.5224(8) 0.7475(11) 0.5312(8) 0.034(3) Uani 1 1 d . . . . .
H7A H 0.5134 0.7528 0.4718 0.041 Uiso 1 1 calc R U . . .
H7B H 0.5543 0.6796 0.5514 0.041 Uiso 1 1 calc R U . . .
C8 C 0.5741(8) 0.8476(10) 0.5745(8) 0.034(3) Uani 1 1 d . . . . .
H8A H 0.6300 0.8450 0.5687 0.041 Uiso 1 1 calc R U . . .
H8B H 0.5469 0.9167 0.5497 0.041 Uiso 1 1 calc R U . . .
C9 C 0.6348(8) 0.9298(11) 0.7059(8) 0.036(3) Uani 1 1 d . . . . .
H9A H 0.6066 1.0018 0.6940 0.043 Uiso 1 1 calc R U . . .
H9B H 0.6858 0.9332 0.6901 0.043 Uiso 1 1 calc R U . . .
C10 C 0.6565(8) 0.9031(11) 0.7966(8) 0.037(3) Uani 1 1 d . . . . .
H10A H 0.6881 0.8336 0.8089 0.045 Uiso 1 1 calc R U . . .
H10B H 0.6914 0.9622 0.8296 0.045 Uiso 1 1 calc R U . . .
C11 C 0.5978(10) 0.8823(13) 0.9046(8) 0.053(4) Uani 1 1 d . . . . .
H11A H 0.6338 0.9436 0.9330 0.063 Uiso 1 1 calc R U . . .
H11B H 0.6275 0.8126 0.9238 0.063 Uiso 1 1 calc R U . . .
C12 C 0.5186(11) 0.8840(10) 0.9249(8) 0.048(4) Uani 1 1 d . . . . .
H12A H 0.4906 0.9550 0.9065 0.058 Uiso 1 1 calc R U . . .
H12B H 0.5324 0.8808 0.9851 0.058 Uiso 1 1 calc R U . . .
C13 C 0.4892(8) 0.6877(10) 0.9338(7) 0.028(3) Uani 1 1 d . . . . .
H13A H 0.4851 0.6942 0.9896 0.034 Uiso 1 1 calc R U . . .
H13B H 0.5485 0.6785 0.9394 0.034 Uiso 1 1 calc R U . . .
C14 C 0.4425(8) 0.5850(11) 0.8936(7) 0.032(3) Uani 1 1 d . . . . .
H14A H 0.4681 0.5191 0.9252 0.039 Uiso 1 1 calc R U . . .
H14B H 0.3842 0.5892 0.8928 0.039 Uiso 1 1 calc R U . . .
C15 C 0.4053(8) 0.4779(10) 0.7702(8) 0.031(3) Uani 1 1 d . . . . .
H15A H 0.3445 0.4868 0.7533 0.037 Uiso 1 1 calc R U . . .
H15B H 0.4208 0.4150 0.8084 0.037 Uiso 1 1 calc R U . . .
C16 C 0.4320(8) 0.4560(9) 0.6957(8) 0.032(3) Uani 1 1 d . . . . .
H16A H 0.4922 0.4407 0.7128 0.038 Uiso 1 1 calc R U . . .
H16B H 0.4022 0.3913 0.6656 0.038 Uiso 1 1 calc R U . . .
C17 C 0.4357(8) 0.5358(9) 0.5695(7) 0.028(3) Uani 1 1 d . . . . .
H17A H 0.4126 0.4652 0.5436 0.033 Uiso 1 1 calc R U . . .
H17B H 0.4967 0.5328 0.5837 0.033 Uiso 1 1 calc R U . . .
C18 C 0.4016(8) 0.6300(10) 0.5108(7) 0.031(3) Uani 1 1 d . . . . .
H18A H 0.4122 0.6154 0.4586 0.037 Uiso 1 1 calc R U . . .
H18B H 0.3409 0.6342 0.4992 0.037 Uiso 1 1 calc R U . . .
C19A C 0.3549(15) 1.0459(19) 0.6711(15) 0.034(6) Uani 0.65(3) 1 d D . P A 1
H19A H 0.3357 1.0804 0.7139 0.040 Uiso 0.65(3) 1 calc R U P A 1
H19B H 0.3079 1.0051 0.6334 0.040 Uiso 0.65(3) 1 calc R U P A 1
C19B C 0.378(3) 1.070(4) 0.652(3) 0.034(6) Uani 0.35(3) 1 d D . P A 2
H19C H 0.3942 1.0900 0.6038 0.050 Uiso 0.35(3) 1 calc R U P A 2
H19D H 0.3765 1.1358 0.6836 0.050 Uiso 0.35(3) 1 calc R U P A 2
H19E H 0.3235 1.0353 0.6337 0.050 Uiso 0.35(3) 1 calc R U P A 2
C20A C 0.3841(19) 1.135(2) 0.6238(15) 0.062(9) Uani 0.65(3) 1 d D . P A 1
H20A H 0.4043 1.1005 0.5824 0.093 Uiso 0.65(3) 1 calc R U P A 1
H20B H 0.4289 1.1775 0.6617 0.093 Uiso 0.65(3) 1 calc R U P A 1
H20C H 0.3378 1.1839 0.5969 0.093 Uiso 0.65(3) 1 calc R U P A 1
C21 C 0.6644(8) 0.6045(10) 0.7441(9) 0.037(3) Uani 1 1 d . . . . .
H21A H 0.6707 0.6598 0.7053 0.055 Uiso 1 1 calc R U . . .
H21B H 0.6564 0.5321 0.7180 0.055 Uiso 1 1 calc R U . . .
H21C H 0.7141 0.6034 0.7922 0.055 Uiso 1 1 calc R U . . .
Br1 Br 0.75129(9) 0.14575(13) 0.95540(9) 0.0447(4) Uani 1 1 d . . . . .
Br2 Br 0.64445(11) 0.44452(13) 0.92606(10) 0.0544(4) Uani 1 1 d . . . . .
Br3 Br 0.49417(11) 0.18041(14) 0.85117(11) 0.0562(4) Uani 1 1 d . . . . .
Br4 Br 0.63472(10) 0.27091(14) 0.71717(9) 0.0488(4) Uani 1 1 d . . . . .
Mn1 Mn 0.63363(10) 0.25769(14) 0.86125(10) 0.0222(4) Uani 1 1 d . . . . .

loop_
_atom_site_aniso_label
_atom_site_aniso_U_11
_atom_site_aniso_U_22
_atom_site_aniso_U_33
_atom_site_aniso_U_23
_atom_site_aniso_U_13
_atom_site_aniso_U_12
Eu1 0.0135(3) 0.0209(3) 0.0154(3) -0.0007(2) 0.00385(19) 0.0027(2)
O1A 0.027(5) 0.050(10) 0.037(6) 0.001(9) 0.013(5) 0.005(9)
O1B 0.027(5) 0.050(10) 0.037(6) 0.001(9) 0.013(5) 0.005(9)
O2 0.023(4) 0.043(5) 0.026(4) -0.008(4) 0.001(3) 0.010(4)
O3 0.025(4) 0.020(4) 0.030(4) -0.001(3) 0.013(3) -0.004(3)
O4 0.035(5) 0.026(4) 0.022(4) -0.005(3) 0.001(4) 0.001(3)
O5 0.032(4) 0.029(4) 0.023(4) 0.002(3) 0.007(3) -0.013(3)
O6 0.031(4) 0.019(4) 0.025(4) -0.002(3) 0.008(3) 0.000(3)
O7A 0.023(9) 0.016(9) 0.032(6) -0.001(6) -0.001(6) -0.001(7)
O7B 0.023(9) 0.016(9) 0.032(6) -0.001(6) -0.001(6) -0.001(7)
O8 0.019(4) 0.031(4) 0.039(5) 0.013(4) 0.012(4) 0.008(3)
N1 0.033(5) 0.036(5) 0.019(5) 0.006(4) 0.013(4) 0.013(4)
N2 0.028(5) 0.022(5) 0.020(4) -0.004(4) 0.006(4) 0.003(4)
C1A 0.032(11) 0.042(14) 0.036(8) -0.003(10) 0.014(8) 0.007(10)
C1B 0.032(11) 0.042(14) 0.036(8) -0.003(10) 0.014(8) 0.007(10)
C2A 0.050(9) 0.073(14) 0.068(13) 0.010(10) 0.041(11) 0.013(10)
C2B 0.050(9) 0.073(14) 0.068(13) 0.010(10) 0.041(11) 0.013(10)
C3A 0.032(7) 0.066(14) 0.059(13) -0.006(10) 0.022(8) 0.002(9)
C3B 0.032(7) 0.066(14) 0.059(13) -0.006(10) 0.022(8) 0.002(9)
C4A 0.023(8) 0.048(18) 0.049(11) -0.029(12) 0.002(9) 0.006(16)
C4B 0.023(8) 0.048(18) 0.049(11) -0.029(12) 0.002(9) 0.006(16)
C5 0.038(8) 0.054(9) 0.032(7) -0.007(6) -0.006(6) 0.022(7)
C6 0.058(9) 0.036(7) 0.019(6) 0.004(5) 0.009(6) 0.017(6)
C7 0.045(7) 0.032(7) 0.034(6) -0.004(5) 0.025(6) -0.002(6)
C8 0.044(8) 0.028(6) 0.038(7) -0.001(5) 0.024(6) -0.006(5)
C9 0.030(7) 0.030(7) 0.048(8) -0.010(6) 0.013(6) -0.012(5)
C10 0.020(6) 0.038(7) 0.049(8) -0.013(6) 0.004(6) -0.009(5)
C11 0.071(11) 0.042(8) 0.028(7) 0.004(6) -0.008(7) -0.028(8)
C12 0.111(14) 0.016(6) 0.019(6) 0.000(5) 0.023(8) -0.001(7)
C13 0.034(7) 0.031(6) 0.020(6) 0.001(5) 0.007(5) 0.002(5)
C14 0.037(7) 0.039(7) 0.028(6) 0.009(5) 0.020(6) -0.001(6)
C15 0.036(7) 0.023(6) 0.035(7) 0.004(5) 0.014(6) -0.007(5)
C16 0.033(7) 0.016(5) 0.047(8) -0.002(5) 0.015(6) -0.005(5)
C17 0.035(7) 0.020(6) 0.031(6) -0.013(5) 0.016(5) -0.008(5)
C18 0.035(7) 0.036(7) 0.023(6) -0.011(5) 0.010(5) -0.006(5)
C19A 0.037(15) 0.023(12) 0.033(14) 0.003(9) 0.001(9) 0.004(10)
C19B 0.037(15) 0.023(12) 0.033(14) 0.003(9) 0.001(9) 0.004(10)
C20A 0.10(2) 0.040(14) 0.037(14) 0.012(11) 0.007(14) 0.002(14)
C21 0.027(7) 0.026(6) 0.064(9) 0.010(6) 0.022(6) 0.006(5)
Br1 0.0337(7) 0.0527(9) 0.0442(8) 0.0060(6) 0.0074(6) 0.0066(6)
Br2 0.0666(11) 0.0389(8) 0.0546(9) -0.0051(7) 0.0149(8) -0.0063(7)
Br3 0.0528(10) 0.0557(10) 0.0588(10) -0.0034(8) 0.0159(8) -0.0065(8)
Br4 0.0537(9) 0.0590(9) 0.0380(7) 0.0029(7) 0.0207(7) 0.0091(7)
Mn1 0.0205(8) 0.0244(9) 0.0203(8) -0.0001(7) 0.0047(7) 0.0003(7)

loop_
_atom_type_symbol
_atom_type_description
_atom_type_scat_dispersion_real
_atom_type_scat_dispersion_imag
_atom_type_scat_source
C C 0.0033 0.0016 'International Tables Vol C Tables 4.2.6.8 and 6.1.1.4'
H H 0.0000 0.0000 'International Tables Vol C Tables 4.2.6.8 and 6.1.1.4'
N N 0.0061 0.0033 'International Tables Vol C Tables 4.2.6.8 and 6.1.1.4'
O O 0.0106 0.0060 'International Tables Vol C Tables 4.2.6.8 and 6.1.1.4'
Mn Mn 0.3368 0.7283 'International Tables Vol C Tables 4.2.6.8 and 6.1.1.4'
Br Br -0.2901 2.4595 'International Tables Vol C Tables 4.2.6.8 and 6.1.1.4'
Eu Eu -0.1578 3.6682 'International Tables Vol C Tables 4.2.6.8 and 6.1.1.4'

loop_
_geom_angle_atom_site_label_1
_geom_angle_atom_site_label_2
_geom_angle_atom_site_label_3
_geom_angle
_geom_angle_site_symmetry_1
_geom_angle_site_symmetry_3
_geom_angle_publ_flag
O7A Eu1 O8 137.5(5) . . ?
O7A Eu1 O3 78.5(6) . . ?
O8 Eu1 O3 70.7(2) . . ?
O7A Eu1 O4 64.6(5) . . ?
O8 Eu1 O4 74.7(3) . . ?
O3 Eu1 O4 60.1(2) . . ?
O7A Eu1 O5 138.8(7) . . ?
O8 Eu1 O5 64.0(2) . . ?
O3 Eu1 O5 134.7(2) . . ?
O4 Eu1 O5 106.9(2) . . ?
O7A Eu1 O2 70.4(6) . . ?
O8 Eu1 O2 146.3(3) . . ?
O3 Eu1 O2 107.0(2) . . ?
O4 Eu1 O2 134.8(2) . . ?
O5 Eu1 O2 109.8(3) . . ?
O8 Eu1 O1B 127.8(6) . . ?
O3 Eu1 O1B 161.4(6) . . ?
O4 Eu1 O1B 118.9(5) . . ?
O5 Eu1 O1B 63.8(6) . . ?
O2 Eu1 O1B 59.3(5) . . ?
O7A Eu1 O6 145.3(6) . . ?
O8 Eu1 O6 73.5(2) . . ?
O3 Eu1 O6 107.0(2) . . ?
O4 Eu1 O6 148.2(2) . . ?
O5 Eu1 O6 59.7(2) . . ?
O2 Eu1 O6 75.3(2) . . ?
O1B Eu1 O6 82.8(5) . . ?
O8 Eu1 O7B 131.5(9) . . ?
O3 Eu1 O7B 71.1(11) . . ?
O4 Eu1 O7B 60.7(10) . . ?
O5 Eu1 O7B 144.6(13) . . ?
O2 Eu1 O7B 74.0(10) . . ?
O1B Eu1 O7B 92.1(11) . . ?
O6 Eu1 O7B 147.0(11) . . ?
O7A Eu1 O1A 69.1(7) . . ?
O8 Eu1 O1A 139.5(4) . . ?
O3 Eu1 O1A 147.2(5) . . ?
O4 Eu1 O1A 108.5(5) . . ?
O5 Eu1 O1A 77.0(4) . . ?
O2 Eu1 O1A 57.0(4) . . ?
O6 Eu1 O1A 96.7(5) . . ?
O7A Eu1 N2 94.5(7) . . ?
O8 Eu1 N2 95.2(3) . . ?
O3 Eu1 N2 60.6(2) . . ?
O4 Eu1 N2 119.8(3) . . ?
O5 Eu1 N2 121.4(3) . . ?
O2 Eu1 N2 58.3(2) . . ?
O1B Eu1 N2 113.7(5) . . ?
O6 Eu1 N2 62.0(2) . . ?
O7B Eu1 N2 91.2(13) . . ?
O1A Eu1 N2 115.2(4) . . ?
O7A Eu1 N1 81.1(7) . . ?
O8 Eu1 N1 91.1(3) . . ?
O3 Eu1 N1 122.4(3) . . ?
O4 Eu1 N1 62.4(3) . . ?
O5 Eu1 N1 61.2(3) . . ?
O2 Eu1 N1 115.6(3) . . ?
O1B Eu1 N1 61.5(5) . . ?
O6 Eu1 N1 119.7(3) . . ?
O7B Eu1 N1 85.0(13) . . ?
O1A Eu1 N1 59.0(4) . . ?
N2 Eu1 N1 173.6(3) . . ?
C3A O1A C2A 112(2) . . ?
C3A O1A Eu1 112(2) . . ?
C2A O1A Eu1 119.1(16) . . ?
C3B O1B C2B 118(3) . . ?
C3B O1B Eu1 112(3) . . ?
C2B O1B Eu1 107(2) . . ?
C4A O2 C5 112.1(17) . . ?
C5 O2 C4B 112(2) . . ?
C4A O2 Eu1 124.8(16) . . ?
C5 O2 Eu1 123.1(7) . . ?
C4B O2 Eu1 122(2) . . ?
C8 O3 C9 110.3(9) . . ?
C8 O3 Eu1 124.2(7) . . ?
C9 O3 Eu1 119.7(7) . . ?
C11 O4 C10 111.4(10) . . ?
C11 O4 Eu1 117.1(7) . . ?
C10 O4 Eu1 116.9(7) . . ?
C15 O5 C14 111.6(9) . . ?
C15 O5 Eu1 119.8(6) . . ?
C14 O5 Eu1 123.2(7) . . ?
C17 O6 C16 110.6(8) . . ?
C17 O6 Eu1 114.9(6) . . ?
C16 O6 Eu1 117.5(6) . . ?
C19A O7A Eu1 140.6(16) . . ?
C19A O7A H7C 109.7 . . ?
Eu1 O7A H7C 109.7 . . ?
C19B O7B Eu1 137(4) . . ?
C19B O7B H7D 111.7 . . ?
Eu1 O7B H7D 111.7 . . ?
C21 O8 Eu1 138.1(7) . . ?
C21 O8 H8 111.0 . . ?
Eu1 O8 H8 111.0 . . ?
C1A N1 C12 98.9(14) . . ?
C1A N1 C13 117.9(15) . . ?
C12 N1 C13 109.5(9) . . ?
C12 N1 C1B 118.7(17) . . ?
C13 N1 C1B 102.4(15) . . ?
C1A N1 Eu1 115.1(13) . . ?
C12 N1 Eu1 108.0(7) . . ?
C13 N1 Eu1 106.7(6) . . ?
C1B N1 Eu1 110.8(14) . . ?
C6 N2 C18 112.5(9) . . ?
C6 N2 C7 110.0(10) . . ?
C18 N2 C7 108.2(9) . . ?
C6 N2 Eu1 104.0(6) . . ?
C18 N2 Eu1 111.2(7) . . ?
C7 N2 Eu1 110.9(7) . . ?
N1 C1A C2A 111(2) . . ?
N1 C1A H1AA 109.4 . . ?
C2A C1A H1AA 109.4 . . ?
N1 C1A H1AB 109.4 . . ?
C2A C1A H1AB 109.4 . . ?
H1AA C1A H1AB 108.0 . . ?
C2B C1B N1 111(3) . . ?
C2B C1B H1BA 109.3 . . ?
N1 C1B H1BA 109.3 . . ?
C2B C1B H1BB 109.3 . . ?
N1 C1B H1BB 109.3 . . ?
H1BA C1B H1BB 108.0 . . ?
O1A C2A C1A 110(2) . . ?
O1A C2A H2AA 109.6 . . ?
C1A C2A H2AA 109.6 . . ?
O1A C2A H2AB 109.6 . . ?
C1A C2A H2AB 109.6 . . ?
H2AA C2A H2AB 108.2 . . ?
O1B C2B C1B 108(3) . . ?
O1B C2B H2BA 110.2 . . ?
C1B C2B H2BA 110.2 . . ?
O1B C2B H2BB 110.2 . . ?
C1B C2B H2BB 110.2 . . ?
H2BA C2B H2BB 108.5 . . ?
O1A C3A C4A 110(3) . . ?
O1A C3A H3AA 109.6 . . ?
C4A C3A H3AA 109.6 . . ?
O1A C3A H3AB 109.6 . . ?
C4A C3A H3AB 109.6 . . ?
H3AA C3A H3AB 108.1 . . ?
O1B C3B C4B 112(4) . . ?
O1B C3B H3BA 109.3 . . ?
C4B C3B H3BA 109.3 . . ?
O1B C3B H3BB 109.3 . . ?
C4B C3B H3BB 109.3 . . ?
H3BA C3B H3BB 108.0 . . ?
O2 C4A C3A 110(4) . . ?
O2 C4A H4AA 109.7 . . ?
C3A C4A H4AA 109.7 . . ?
O2 C4A H4AB 109.7 . . ?
C3A C4A H4AB 109.7 . . ?
H4AA C4A H4AB 108.2 . . ?
O2 C4B C3B 98(4) . . ?
O2 C4B H4BA 112.1 . . ?
C3B C4B H4BA 112.1 . . ?
O2 C4B H4BB 112.1 . . ?
C3B C4B H4BB 112.1 . . ?
H4BA C4B H4BB 109.7 . . ?
O2 C5 C6 108.2(10) . . ?
O2 C5 H5A 110.1 . . ?
C6 C5 H5A 110.1 . . ?
O2 C5 H5B 110.1 . . ?
C6 C5 H5B 110.1 . . ?
H5A C5 H5B 108.4 . . ?
N2 C6 C5 113.7(11) . . ?
N2 C6 H6A 108.8 . . ?
C5 C6 H6A 108.8 . . ?
N2 C6 H6B 108.8 . . ?
C5 C6 H6B 108.8 . . ?
H6A C6 H6B 107.7 . . ?
N2 C7 C8 113.5(10) . . ?
N2 C7 H7A 108.9 . . ?
C8 C7 H7A 108.9 . . ?
N2 C7 H7B 108.9 . . ?
C8 C7 H7B 108.9 . . ?
H7A C7 H7B 107.7 . . ?
O3 C8 C7 107.7(9) . . ?
O3 C8 H8A 110.2 . . ?
C7 C8 H8A 110.2 . . ?
O3 C8 H8B 110.2 . . ?
C7 C8 H8B 110.2 . . ?
H8A C8 H8B 108.5 . . ?
O3 C9 C10 107.7(10) . . ?
O3 C9 H9A 110.2 . . ?
C10 C9 H9A 110.2 . . ?
O3 C9 H9B 110.2 . . ?
C10 C9 H9B 110.2 . . ?
H9A C9 H9B 108.5 . . ?
O4 C10 C9 109.2(10) . . ?
O4 C10 H10A 109.8 . . ?
C9 C10 H10A 109.8 . . ?
O4 C10 H10B 109.8 . . ?
C9 C10 H10B 109.8 . . ?
H10A C10 H10B 108.3 . . ?
O4 C11 C12 110.2(12) . . ?
O4 C11 H11A 109.6 . . ?
C12 C11 H11A 109.6 . . ?
O4 C11 H11B 109.6 . . ?
C12 C11 H11B 109.6 . . ?
H11A C11 H11B 108.1 . . ?
C11 C12 N1 115.7(11) . . ?
C11 C12 H12A 108.4 . . ?
N1 C12 H12A 108.4 . . ?
C11 C12 H12B 108.4 . . ?
N1 C12 H12B 108.4 . . ?
H12A C12 H12B 107.4 . . ?
N1 C13 C14 114.8(10) . . ?
N1 C13 H13A 108.6 . . ?
C14 C13 H13A 108.6 . . ?
N1 C13 H13B 108.6 . . ?
C14 C13 H13B 108.6 . . ?
H13A C13 H13B 107.6 . . ?
O5 C14 C13 109.0(9) . . ?
O5 C14 H14A 109.9 . . ?
C13 C14 H14A 109.9 . . ?
O5 C14 H14B 109.9 . . ?
C13 C14 H14B 109.9 . . ?
H14A C14 H14B 108.3 . . ?
O5 C15 C16 109.1(9) . . ?
O5 C15 H15A 109.9 . . ?
C16 C15 H15A 109.9 . . ?
O5 C15 H15B 109.9 . . ?
C16 C15 H15B 109.9 . . ?
H15A C15 H15B 108.3 . . ?
O6 C16 C15 108.4(9) . . ?
O6 C16 H16A 110.0 . . ?
C15 C16 H16A 110.0 . . ?
O6 C16 H16B 110.0 . . ?
C15 C16 H16B 110.0 . . ?
H16A C16 H16B 108.4 . . ?
O6 C17 C18 108.4(9) . . ?
O6 C17 H17A 110.0 . . ?
C18 C17 H17A 110.0 . . ?
O6 C17 H17B 110.0 . . ?
C18 C17 H17B 110.0 . . ?
H17A C17 H17B 108.4 . . ?
N2 C18 C17 112.2(9) . . ?
N2 C18 H18A 109.2 . . ?
C17 C18 H18A 109.2 . . ?
N2 C18 H18B 109.2 . . ?
C17 C18 H18B 109.2 . . ?
H18A C18 H18B 107.9 . . ?
O7A C19A C20A 109.9(19) . . ?
O7A C19A H19A 109.7 . . ?
C20A C19A H19A 109.7 . . ?
O7A C19A H19B 109.7 . . ?
C20A C19A H19B 109.7 . . ?
H19A C19A H19B 108.2 . . ?
O7B C19B H19C 109.5 . . ?
O7B C19B H19D 109.5 . . ?
H19C C19B H19D 109.5 . . ?
O7B C19B H19E 109.5 . . ?
H19C C19B H19E 109.5 . . ?
H19D C19B H19E 109.5 . . ?
C19A C20A H20A 109.5 . . ?
C19A C20A H20B 109.5 . . ?
H20A C20A H20B 109.5 . . ?
C19A C20A H20C 109.5 . . ?
H20A C20A H20C 109.5 . . ?
H20B C20A H20C 109.5 . . ?
O8 C21 H21A 109.5 . . ?
O8 C21 H21B 109.5 . . ?
H21A C21 H21B 109.5 . . ?
O8 C21 H21C 109.5 . . ?
H21A C21 H21C 109.5 . . ?
H21B C21 H21C 109.5 . . ?
Br4 Mn1 Br3 105.23(8) . . ?
Br4 Mn1 Br2 111.18(8) . . ?
Br3 Mn1 Br2 107.67(8) . . ?
Br4 Mn1 Br1 114.61(8) . . ?
Br3 Mn1 Br1 112.35(8) . . ?
Br2 Mn1 Br1 105.70(8) . . ?

loop_
_geom_bond_atom_site_label_1
_geom_bond_atom_site_label_2
_geom_bond_distance
_geom_bond_site_symmetry_2
_geom_bond_publ_flag
Eu1 O7A 2.58(2) . ?
Eu1 O8 2.624(7) . ?
Eu1 O3 2.717(7) . ?
Eu1 O4 2.723(8) . ?
Eu1 O5 2.725(7) . ?
Eu1 O2 2.733(8) . ?
Eu1 O1B 2.75(2) . ?
Eu1 O6 2.749(7) . ?
Eu1 O7B 2.80(4) . ?
Eu1 O1A 2.797(19) . ?
Eu1 N2 2.848(9) . ?
Eu1 N1 2.912(9) . ?
O1A C3A 1.423(18) . ?
O1A C2A 1.436(18) . ?
O1B C3B 1.437(19) . ?
O1B C2B 1.451(19) . ?
O2 C4A 1.43(6) . ?
O2 C5 1.441(16) . ?
O2 C4B 1.45(8) . ?
O3 C8 1.418(14) . ?
O3 C9 1.436(14) . ?
O4 C11 1.415(15) . ?
O4 C10 1.421(15) . ?
O5 C15 1.422(14) . ?
O5 C14 1.426(13) . ?
O6 C17 1.425(13) . ?
O6 C16 1.440(14) . ?
O7A C19A 1.441(16) . ?
O7A H7C 0.9300 . ?
O7B C19B 1.447(19) . ?
O7B H7D 0.9300 . ?
O8 C21 1.428(14) . ?
O8 H8 0.9300 . ?
N1 C1A 1.41(3) . ?
N1 C12 1.470(17) . ?
N1 C13 1.479(14) . ?
N1 C1B 1.57(4) . ?
N2 C6 1.474(15) . ?
N2 C18 1.481(14) . ?
N2 C7 1.470(15) . ?
C1A C2A 1.502(19) . ?
C1A H1AA 0.9700 . ?
C1A H1AB 0.9700 . ?
C1B C2B 1.512(19) . ?
C1B H1BA 0.9700 . ?
C1B H1BB 0.9700 . ?
C2A H2AA 0.9700 . ?
C2A H2AB 0.9700 . ?
C2B H2BA 0.9700 . ?
C2B H2BB 0.9700 . ?
C3A C4A 1.513(19) . ?
C3A H3AA 0.9700 . ?
C3A H3AB 0.9700 . ?
C3B C4B 1.52(2) . ?
C3B H3BA 0.9700 . ?
C3B H3BB 0.9700 . ?
C4A H4AA 0.9700 . ?
C4A H4AB 0.9700 . ?
C4B H4BA 0.9700 . ?
C4B H4BB 0.9700 . ?
C5 C6 1.49(2) . ?
C5 H5A 0.9700 . ?
C5 H5B 0.9700 . ?
C6 H6A 0.9700 . ?
C6 H6B 0.9700 . ?
C7 C8 1.518(17) . ?
C7 H7A 0.9700 . ?
C7 H7B 0.9700 . ?
C8 H8A 0.9700 . ?
C8 H8B 0.9700 . ?
C9 C10 1.494(19) . ?
C9 H9A 0.9700 . ?
C9 H9B 0.9700 . ?
C10 H10A 0.9700 . ?
C10 H10B 0.9700 . ?
C11 C12 1.47(2) . ?
C11 H11A 0.9700 . ?
C11 H11B 0.9700 . ?
C12 H12A 0.9700 . ?
C12 H12B 0.9700 . ?
C13 C14 1.495(17) . ?
C13 H13A 0.9700 . ?
C13 H13B 0.9700 . ?
C14 H14A 0.9700 . ?
C14 H14B 0.9700 . ?
C15 C16 1.487(17) . ?
C15 H15A 0.9700 . ?
C15 H15B 0.9700 . ?
C16 H16A 0.9700 . ?
C16 H16B 0.9700 . ?
C17 C18 1.488(17) . ?
C17 H17A 0.9700 . ?
C17 H17B 0.9700 . ?
C18 H18A 0.9700 . ?
C18 H18B 0.9700 . ?
C19A C20A 1.503(18) . ?
C19A H19A 0.9700 . ?
C19A H19B 0.9700 . ?
C19B H19C 0.9600 . ?
C19B H19D 0.9600 . ?
C19B H19E 0.9600 . ?
C20A H20A 0.9600 . ?
C20A H20B 0.9600 . ?
C20A H20C 0.9600 . ?
C21 H21A 0.9600 . ?
C21 H21B 0.9600 . ?
C21 H21C 0.9600 . ?
Br1 Mn1 2.487(2) . ?
Br2 Mn1 2.465(2) . ?
Br3 Mn1 2.460(2) . ?
Br4 Mn1 2.446(2) . ?

loop_
_geom_torsion_atom_site_label_1
_geom_torsion_atom_site_label_2
_geom_torsion_atom_site_label_3
_geom_torsion_atom_site_label_4
_geom_torsion
_geom_torsion_site_symmetry_1
_geom_torsion_site_symmetry_2
_geom_torsion_site_symmetry_3
_geom_torsion_site_symmetry_4
_geom_torsion_publ_flag
C12 N1 C1A C2A 160(2) . . . . ?
C13 N1 C1A C2A -83(3) . . . . ?
Eu1 N1 C1A C2A 45(3) . . . . ?
C12 N1 C1B C2B 108(3) . . . . ?
C13 N1 C1B C2B -131(2) . . . . ?
Eu1 N1 C1B C2B -18(3) . . . . ?
C3A O1A C2A C1A 177(3) . . . . ?
Eu1 O1A C2A C1A 43(4) . . . . ?
N1 C1A C2A O1A -58(4) . . . . ?
C3B O1B C2B C1B 159(3) . . . . ?
Eu1 O1B C2B C1B -73(3) . . . . ?
N1 C1B C2B O1B 60(4) . . . . ?
C2A O1A C3A C4A 164(3) . . . . ?
Eu1 O1A C3A C4A -59(4) . . . . ?
C2B O1B C3B C4B 68(6) . . . . ?
Eu1 O1B C3B C4B -57(5) . . . . ?
C5 O2 C4A C3A 179(2) . . . . ?
Eu1 O2 C4A C3A -1(3) . . . . ?
O1A C3A C4A O2 39(4) . . . . ?
C5 O2 C4B C3B 150(2) . . . . ?
Eu1 O2 C4B C3B -47(4) . . . . ?
O1B C3B C4B O2 66(4) . . . . ?
C4A O2 C5 C6 -177.2(18) . . . . ?
C4B O2 C5 C6 166(2) . . . . ?
Eu1 O2 C5 C6 2.7(14) . . . . ?
C18 N2 C6 C5 56.3(13) . . . . ?
C7 N2 C6 C5 177.0(10) . . . . ?
Eu1 N2 C6 C5 -64.2(11) . . . . ?
O2 C5 C6 N2 43.5(15) . . . . ?
C6 N2 C7 C8 65.2(13) . . . . ?
C18 N2 C7 C8 -171.5(10) . . . . ?
Eu1 N2 C7 C8 -49.3(12) . . . . ?
C9 O3 C8 C7 174.8(10) . . . . ?
Eu1 O3 C8 C7 -32.2(13) . . . . ?
N2 C7 C8 O3 53.7(14) . . . . ?
C8 O3 C9 C10 -165.5(10) . . . . ?
Eu1 O3 C9 C10 40.1(12) . . . . ?
C11 O4 C10 C9 -172.2(10) . . . . ?
Eu1 O4 C10 C9 49.4(12) . . . . ?
O3 C9 C10 O4 -56.8(13) . . . . ?
C10 O4 C11 C12 173.9(11) . . . . ?
Eu1 O4 C11 C12 -47.8(14) . . . . ?
O4 C11 C12 N1 61.2(15) . . . . ?
C1A N1 C12 C11 -161.1(17) . . . . ?
C13 N1 C12 C11 75.0(13) . . . . ?
C1B N1 C12 C11 -168.0(17) . . . . ?
Eu1 N1 C12 C11 -40.9(13) . . . . ?
C1A N1 C13 C14 78.4(17) . . . . ?
C12 N1 C13 C14 -169.6(10) . . . . ?
C1B N1 C13 C14 63.5(18) . . . . ?
Eu1 N1 C13 C14 -52.9(11) . . . . ?
C15 O5 C14 C13 177.3(10) . . . . ?
Eu1 O5 C14 C13 -28.7(13) . . . . ?
N1 C13 C14 O5 56.2(13) . . . . ?
C14 O5 C15 C16 -163.1(10) . . . . ?
Eu1 O5 C15 C16 41.9(12) . . . . ?
C17 O6 C16 C15 -178.8(9) . . . . ?
Eu1 O6 C16 C15 46.5(11) . . . . ?
O5 C15 C16 O6 -56.0(13) . . . . ?
C16 O6 C17 C18 170.5(9) . . . . ?
Eu1 O6 C17 C18 -53.7(10) . . . . ?
C6 N2 C18 C17 -157.4(10) . . . . ?
C7 N2 C18 C17 80.8(12) . . . . ?
Eu1 N2 C18 C17 -41.2(11) . . . . ?
O6 C17 C18 N2 64.1(12) . . . . ?
Eu1 O7A C19A C20A -126(2) . . . . ?
